data_4107246
loop_
_publ_author_name
'Muhammad Farooq Ibad'
'Peter Langer'
'Axel Schulz'
'Alexander Villinger'

_publ_contact_author_address
;
Universit\"at Rostock
Institut f\"ur Chemie
Abteilung f\"ur Anorganische Chemie
Albert-Einstein-Strasse 3a 
18059 Rostock
Bundesrepublik Deutschland
;
_publ_contact_author_email
;
axel.schulz@uni-rostock.de, alexander.villinger@uni-rostock.de'
;
_publ_contact_author_fax '+49 (0)381/498-6382'
_publ_contact_author_name 'Axel Schulz, Alexander Villinger'
_publ_contact_author_phone '+49 (0)381/498-6400 or 6403'
_publ_section_title
;
 Silylium-Arene Adducts: An Experimental and Theoretical Study
;
_journal_name_full 'Journal of the American Chemical Society'
_journal_page_first 21016
_journal_page_last 21027
_journal_paper_doi 10.1021/ja209693a
_journal_volume 133
_journal_year 2011
_chemical_formula_moiety 'C25 B F19 S2'
_chemical_formula_sum 'C25 B F19 S2'
_chemical_formula_weight 736.18
_chemical_name_systematic
;
 ?
;
_space_group_IT_number 14
_symmetry_cell_setting monoclinic
_symmetry_Int_Tables_number 14
_symmetry_space_group_name_Hall '-P 2yn'
_symmetry_space_group_name_H-M 'P 1 21/n 1'
_atom_sites_solution_primary direct
_atom_sites_solution_secondary difmap
_audit_author_name 'Villinger, A.'
_audit_creation_method SHELXL-97
_cell_angle_alpha 90.00
_cell_angle_beta 103.3020(10)
_cell_angle_gamma 90.00
_cell_formula_units_Z 8
_cell_length_a 15.8891(5)
_cell_length_b 17.7816(6)
_cell_length_c 18.1462(5)
_cell_measurement_reflns_used 9849
_cell_measurement_temperature 173(2)
_cell_measurement_theta_max 59.261
_cell_measurement_theta_min 4.581
_cell_volume 4989.4(3)
_computing_cell_refinement 'Bruker Apex v2.0-2'
_computing_data_collection 'Bruker Apex v2.0-2'
_computing_data_reduction 'Bruker SAINT'
_computing_molecular_graphics 'ORTEP-3 (Farrugia, 1997)'
_computing_publication_material SHELXL-97
_computing_structure_refinement 'SHELXL-97 (Sheldrick, 1997)'
_computing_structure_solution 'SHELXS-97 (Sheldrick, 1997)'
_diffrn_ambient_temperature 173(2)
_diffrn_measured_fraction_theta_full 0.969
_diffrn_measured_fraction_theta_max 0.969
_diffrn_measurement_device_type 'Bruker Apex Kappa II-CCD-diffractometer'
_diffrn_measurement_method 'phi and psi scans'
_diffrn_radiation_monochromator graphite
_diffrn_radiation_source 'sealed tube'
_diffrn_radiation_type MoK\a
_diffrn_radiation_wavelength 0.71073
_diffrn_reflns_av_R_equivalents 0.0379
_diffrn_reflns_av_sigmaI/netI 0.0382
_diffrn_reflns_limit_h_max 22
_diffrn_reflns_limit_h_min -21
_diffrn_reflns_limit_k_max 24
_diffrn_reflns_limit_k_min -23
_diffrn_reflns_limit_l_max 25
_diffrn_reflns_limit_l_min -21
_diffrn_reflns_number 65767
_diffrn_reflns_theta_full 29.99
_diffrn_reflns_theta_max 29.99
_diffrn_reflns_theta_min 2.25
_exptl_absorpt_coefficient_mu 0.375
_exptl_absorpt_correction_T_max 0.9564
_exptl_absorpt_correction_T_min 0.7847
_exptl_absorpt_correction_type multi-scan
_exptl_absorpt_process_details '(SADABS; Sheldrick, 2004)'
_exptl_crystal_colour colourless
_exptl_crystal_density_diffrn 1.960
_exptl_crystal_description block
_exptl_crystal_F_000 2864
_exptl_crystal_size_max 0.68
_exptl_crystal_size_mid 0.56
_exptl_crystal_size_min 0.12
_refine_diff_density_max 0.448
_refine_diff_density_min -0.390
_refine_diff_density_rms 0.062
_refine_ls_extinction_method none
_refine_ls_goodness_of_fit_ref 1.036
_refine_ls_hydrogen_treatment constr
_refine_ls_matrix_type full
_refine_ls_number_parameters 847
_refine_ls_number_reflns 14108
_refine_ls_number_restraints 0
_refine_ls_restrained_S_all 1.036
_refine_ls_R_factor_all 0.0763
_refine_ls_R_factor_gt 0.0390
_refine_ls_shift/su_max 0.001
_refine_ls_shift/su_mean 0.000
_refine_ls_structure_factor_coef Fsqd
_refine_ls_weighting_details 'calc w=1/[\s^2^(Fo^2^)+(0.0449P)^2^+1.3517P] where P=(Fo^2^+2Fc^2^)/3'
_refine_ls_weighting_scheme calc
_refine_ls_wR_factor_gt 0.0888
_refine_ls_wR_factor_ref 0.0985
_reflns_number_gt 9605
_reflns_number_total 14108
_reflns_threshold_expression >2\s(I)
_cod_data_source_file ja209693a_si_002_01.cif
_cod_data_source_block is_fi11f_C6F4CS2_BRf3
_cod_original_sg_symbol_H-M 'P 21/n'
_cod_database_code 4107246

loop_
_symmetry_equiv_pos_as_xyz
'x, y, z'
'-x+1/2, y+1/2, -z+1/2'
'-x, -y, -z'
'x-1/2, -y-1/2, z-1/2'

loop_
_atom_site_label
_atom_site_type_symbol
_atom_site_fract_x
_atom_site_fract_y
_atom_site_fract_z
_atom_site_U_iso_or_equiv
_atom_site_adp_type
_atom_site_occupancy
_atom_site_symmetry_multiplicity
_atom_site_calc_flag
S1 S 0.11807(3) 0.78748(3) 0.18653(2) 0.02772(10) Uani 1 1 d
S2 S 0.09649(3) 0.63472(3) 0.13993(2) 0.02890(10) Uani 1 1 d
C1 C 0.11414(11) 0.72475(10) 0.11741(9) 0.0234(3) Uani 1 1 d
C2 C 0.09231(11) 0.65088(10) 0.23330(10) 0.0249(4) Uani 1 1 d
C3 C 0.10214(11) 0.72590(10) 0.25571(10) 0.0248(4) Uani 1 1 d
C4 C 0.09541(11) 0.74637(10) 0.32827(10) 0.0273(4) Uani 1 1 d
C5 C 0.07885(11) 0.69244(11) 0.37670(9) 0.0285(4) Uani 1 1 d
C6 C 0.07176(12) 0.61737(11) 0.35520(10) 0.0291(4) Uani 1 1 d
C7 C 0.07751(12) 0.59638(10) 0.28376(10) 0.0280(4) Uani 1 1 d
C8 C 0.12952(11) 0.84053(10) 0.02485(9) 0.0238(3) Uani 1 1 d
C9 C 0.20413(12) 0.87330(11) 0.06866(10) 0.0276(4) Uani 1 1 d
C10 C 0.22498(12) 0.94824(11) 0.06763(11) 0.0318(4) Uani 1 1 d
C11 C 0.16939(13) 0.99615(11) 0.02077(11) 0.0337(4) Uani 1 1 d
C12 C 0.09642(13) 0.96746(10) -0.02594(11) 0.0312(4) Uani 1 1 d
C13 C 0.07826(11) 0.89156(10) -0.02374(10) 0.0263(4) Uani 1 1 d
C14 C 0.01989(11) 0.71834(9) -0.01866(9) 0.0235(3) Uani 1 1 d
C15 C -0.05571(12) 0.75107(10) -0.00785(10) 0.0254(4) Uani 1 1 d
C16 C -0.13739(12) 0.73278(10) -0.04889(10) 0.0280(4) Uani 1 1 d
C17 C -0.14632(12) 0.67759(10) -0.10317(11) 0.0301(4) Uani 1 1 d
C18 C -0.07467(13) 0.64001(10) -0.11325(11) 0.0310(4) Uani 1 1 d
C19 C 0.00589(12) 0.65975(10) -0.07046(10) 0.0265(4) Uani 1 1 d
C20 C 0.19727(11) 0.71311(10) 0.00047(9) 0.0235(3) Uani 1 1 d
C21 C 0.19977(12) 0.71983(10) -0.07497(10) 0.0266(4) Uani 1 1 d
C22 C 0.26647(13) 0.69488(11) -0.10526(10) 0.0319(4) Uani 1 1 d
C23 C 0.33859(14) 0.66399(12) -0.05803(13) 0.0386(5) Uani 1 1 d
C24 C 0.34151(12) 0.65903(11) 0.01779(12) 0.0348(4) Uani 1 1 d
C25 C 0.27141(12) 0.68226(10) 0.04507(10) 0.0281(4) Uani 1 1 d
B1 B 0.11519(13) 0.74876(11) 0.02922(10) 0.0229(4) Uani 1 1 d
F1 F 0.10130(7) 0.81876(6) 0.34892(6) 0.0361(3) Uani 1 1 d
F2 F 0.06640(8) 0.71169(7) 0.44406(6) 0.0425(3) Uani 1 1 d
F3 F 0.05624(8) 0.56655(7) 0.40396(6) 0.0393(3) Uani 1 1 d
F4 F 0.06669(8) 0.52475(6) 0.26207(6) 0.0394(3) Uani 1 1 d
F5 F 0.26241(7) 0.82937(6) 0.11592(6) 0.0354(3) Uani 1 1 d
F6 F 0.29786(7) 0.97466(7) 0.11214(7) 0.0437(3) Uani 1 1 d
F7 F 0.18619(9) 1.06998(7) 0.02126(8) 0.0500(3) Uani 1 1 d
F8 F 0.04112(8) 1.01298(6) -0.07304(7) 0.0431(3) Uani 1 1 d
F9 F 0.00580(7) 0.86910(6) -0.07369(6) 0.0342(3) Uani 1 1 d
F10 F -0.05077(7) 0.80599(6) 0.04454(6) 0.0327(2) Uani 1 1 d
F11 F -0.20785(7) 0.76820(7) -0.03758(7) 0.0393(3) Uani 1 1 d
F12 F -0.22522(7) 0.65996(7) -0.14518(7) 0.0443(3) Uani 1 1 d
F13 F -0.08298(8) 0.58468(7) -0.16427(7) 0.0460(3) Uani 1 1 d
F14 F 0.07196(7) 0.61768(6) -0.08266(7) 0.0360(3) Uani 1 1 d
F15 F 0.13195(7) 0.75208(6) -0.12390(6) 0.0342(3) Uani 1 1 d
F16 F 0.26206(9) 0.69966(7) -0.17962(6) 0.0453(3) Uani 1 1 d
F17 F 0.40463(9) 0.63973(8) -0.08600(9) 0.0596(4) Uani 1 1 d
F18 F 0.41217(8) 0.63130(8) 0.06577(8) 0.0527(3) Uani 1 1 d
F19 F 0.27987(7) 0.67459(7) 0.12090(6) 0.0378(3) Uani 1 1 d
S3 S 0.09310(3) 0.97532(2) 0.71602(3) 0.02796(10) Uani 1 1 d
S4 S 0.09120(3) 0.81566(2) 0.70994(3) 0.02568(10) Uani 1 1 d
C26 C 0.14141(11) 0.89573(9) 0.69709(9) 0.0219(3) Uani 1 1 d
C27 C 0.00425(11) 0.85551(10) 0.73755(9) 0.0249(4) Uani 1 1 d
C28 C 0.00483(11) 0.93383(10) 0.74020(9) 0.0252(4) Uani 1 1 d
C29 C -0.06322(12) 0.97180(11) 0.76002(10) 0.0312(4) Uani 1 1 d
C30 C -0.12984(12) 0.93180(13) 0.77621(10) 0.0344(4) Uani 1 1 d
C31 C -0.13033(12) 0.85381(12) 0.77359(10) 0.0333(4) Uani 1 1 d
C32 C -0.06382(12) 0.81553(11) 0.75453(10) 0.0308(4) Uani 1 1 d
C33 C 0.29483(11) 0.94892(10) 0.74664(10) 0.0239(3) Uani 1 1 d
C34 C 0.30749(12) 0.92372(11) 0.82095(10) 0.0299(4) Uani 1 1 d
C35 C 0.35602(13) 0.95995(13) 0.88323(11) 0.0368(5) Uani 1 1 d
C36 C 0.39546(13) 1.02652(12) 0.87345(12) 0.0390(5) Uani 1 1 d
C37 C 0.38198(13) 1.05669(11) 0.80228(13) 0.0369(5) Uani 1 1 d
C38 C 0.33189(12) 1.01866(10) 0.74099(10) 0.0289(4) Uani 1 1 d
C39 C 0.23343(11) 0.93274(9) 0.59191(9) 0.0244(4) Uani 1 1 d
C40 C 0.30994(12) 0.94452(10) 0.56921(10) 0.0284(4) Uani 1 1 d
C41 C 0.31435(14) 0.97049(11) 0.49854(11) 0.0349(4) Uani 1 1 d
C42 C 0.23920(16) 0.98162(11) 0.44510(11) 0.0393(5) Uani 1 1 d
C43 C 0.16101(14) 0.96788(11) 0.46264(11) 0.0356(5) Uani 1 1 d
C44 C 0.15952(12) 0.94525(10) 0.53522(10) 0.0286(4) Uani 1 1 d
C45 C 0.27089(11) 0.81035(9) 0.67131(9) 0.0220(3) Uani 1 1 d
C46 C 0.22303(11) 0.76188(10) 0.61730(9) 0.0238(3) Uani 1 1 d
C47 C 0.24383(12) 0.68771(10) 0.60736(10) 0.0257(4) Uani 1 1 d
C48 C 0.31743(12) 0.65828(10) 0.65278(10) 0.0274(4) Uani 1 1 d
C49 C 0.36900(11) 0.70364(10) 0.70549(10) 0.0262(4) Uani 1 1 d
C50 C 0.34613(11) 0.77769(10) 0.71320(10) 0.0243(3) Uani 1 1 d
B2 B 0.23770(12) 0.89783(11) 0.67641(11) 0.0217(4) Uani 1 1 d
F20 F -0.06330(8) 1.04679(7) 0.76244(7) 0.0444(3) Uani 1 1 d
F21 F -0.19683(8) 0.96696(8) 0.79399(7) 0.0499(3) Uani 1 1 d
F22 F -0.19773(7) 0.81649(8) 0.78866(7) 0.0477(3) Uani 1 1 d
F23 F -0.06530(8) 0.74052(7) 0.75008(7) 0.0454(3) Uani 1 1 d
F24 F 0.27012(8) 0.85818(7) 0.83436(6) 0.0389(3) Uani 1 1 d
F25 F 0.36619(9) 0.93016(9) 0.95262(7) 0.0567(4) Uani 1 1 d
F26 F 0.44636(8) 1.06141(8) 0.93247(8) 0.0553(4) Uani 1 1 d
F27 F 0.41723(9) 1.12333(7) 0.79150(9) 0.0577(4) Uani 1 1 d
F28 F 0.32037(8) 1.05430(6) 0.67398(7) 0.0404(3) Uani 1 1 d
F29 F 0.38600(7) 0.93059(7) 0.61849(6) 0.0359(3) Uani 1 1 d
F30 F 0.39089(9) 0.98428(7) 0.48183(7) 0.0486(3) Uani 1 1 d
F31 F 0.24156(10) 1.00513(8) 0.37477(7) 0.0572(4) Uani 1 1 d
F32 F 0.08703(9) 0.97534(7) 0.40962(6) 0.0505(3) Uani 1 1 d
F33 F 0.08041(7) 0.93328(7) 0.54813(6) 0.0367(3) Uani 1 1 d
F34 F 0.15004(7) 0.78721(6) 0.57035(6) 0.0317(2) Uani 1 1 d
F35 F 0.19390(7) 0.64511(6) 0.55438(6) 0.0361(3) Uani 1 1 d
F36 F 0.33823(8) 0.58602(6) 0.64599(7) 0.0397(3) Uani 1 1 d
F37 F 0.44065(7) 0.67455(7) 0.75082(6) 0.0379(3) Uani 1 1 d
F38 F 0.40198(7) 0.81740(6) 0.76640(6) 0.0345(3) Uani 1 1 d

loop_
_atom_site_aniso_label
_atom_site_aniso_U_11
_atom_site_aniso_U_22
_atom_site_aniso_U_33
_atom_site_aniso_U_23
_atom_site_aniso_U_13
_atom_site_aniso_U_12
S1 0.0362(3) 0.0237(2) 0.0249(2) -0.00326(17) 0.01051(18) 0.00008(18)
S2 0.0412(3) 0.0244(2) 0.0240(2) -0.00311(17) 0.01335(19) 0.00017(19)
C1 0.0235(8) 0.0240(8) 0.0232(8) -0.0018(7) 0.0067(7) 0.0025(7)
C2 0.0229(9) 0.0289(9) 0.0234(8) -0.0017(7) 0.0065(7) 0.0036(7)
C3 0.0228(9) 0.0274(9) 0.0242(8) 0.0001(7) 0.0053(7) 0.0011(7)
C4 0.0253(9) 0.0314(9) 0.0235(8) -0.0072(7) 0.0023(7) 0.0013(7)
C5 0.0235(9) 0.0442(11) 0.0169(8) -0.0036(7) 0.0027(6) 0.0014(8)
C6 0.0248(9) 0.0362(10) 0.0260(9) 0.0066(8) 0.0051(7) 0.0046(7)
C7 0.0285(9) 0.0273(9) 0.0286(9) -0.0003(7) 0.0072(7) 0.0028(7)
C8 0.0270(9) 0.0237(8) 0.0221(8) -0.0016(7) 0.0086(7) -0.0006(7)
C9 0.0268(9) 0.0318(9) 0.0248(8) -0.0005(7) 0.0074(7) 0.0006(7)
C10 0.0299(10) 0.0373(10) 0.0303(9) -0.0081(8) 0.0111(8) -0.0115(8)
C11 0.0438(11) 0.0243(9) 0.0374(10) -0.0025(8) 0.0183(9) -0.0088(8)
C12 0.0363(10) 0.0263(9) 0.0338(10) 0.0051(8) 0.0142(8) 0.0016(8)
C13 0.0273(9) 0.0276(9) 0.0245(8) -0.0012(7) 0.0067(7) -0.0033(7)
C14 0.0287(9) 0.0212(8) 0.0216(8) 0.0017(7) 0.0080(7) 0.0001(7)
C15 0.0324(10) 0.0226(8) 0.0229(8) -0.0014(7) 0.0097(7) 0.0010(7)
C16 0.0269(9) 0.0269(9) 0.0315(9) 0.0025(7) 0.0097(7) 0.0002(7)
C17 0.0271(9) 0.0297(9) 0.0325(10) -0.0002(8) 0.0046(7) -0.0070(8)
C18 0.0410(11) 0.0232(9) 0.0299(9) -0.0067(7) 0.0103(8) -0.0060(8)
C19 0.0308(9) 0.0223(8) 0.0289(9) -0.0011(7) 0.0122(7) 0.0007(7)
C20 0.0264(9) 0.0217(8) 0.0234(8) 0.0006(7) 0.0079(7) -0.0003(7)
C21 0.0319(10) 0.0238(8) 0.0246(8) 0.0026(7) 0.0076(7) -0.0003(7)
C22 0.0454(12) 0.0295(9) 0.0267(9) 0.0002(8) 0.0204(8) -0.0027(8)
C23 0.0410(12) 0.0340(10) 0.0487(12) -0.0002(9) 0.0265(10) 0.0042(9)
C24 0.0289(10) 0.0337(10) 0.0422(11) 0.0022(9) 0.0090(8) 0.0066(8)
C25 0.0323(10) 0.0283(9) 0.0245(9) 0.0030(7) 0.0078(7) 0.0026(7)
B1 0.0263(10) 0.0232(9) 0.0197(9) -0.0001(7) 0.0064(7) 0.0016(8)
F1 0.0405(6) 0.0345(6) 0.0327(6) -0.0130(5) 0.0072(5) -0.0025(5)
F2 0.0527(7) 0.0563(8) 0.0194(5) -0.0064(5) 0.0098(5) 0.0010(6)
F3 0.0443(7) 0.0473(7) 0.0276(6) 0.0104(5) 0.0109(5) 0.0008(6)
F4 0.0571(8) 0.0261(6) 0.0370(6) 0.0007(5) 0.0149(5) -0.0001(5)
F5 0.0288(6) 0.0401(6) 0.0337(6) 0.0008(5) -0.0004(5) -0.0005(5)
F6 0.0361(6) 0.0482(7) 0.0458(7) -0.0117(6) 0.0073(5) -0.0186(5)
F7 0.0647(9) 0.0271(6) 0.0597(8) -0.0015(6) 0.0174(7) -0.0160(6)
F8 0.0500(7) 0.0286(6) 0.0497(7) 0.0136(5) 0.0090(6) 0.0025(5)
F9 0.0342(6) 0.0307(6) 0.0324(6) 0.0041(5) -0.0031(5) -0.0032(5)
F10 0.0331(6) 0.0341(6) 0.0320(6) -0.0109(5) 0.0097(5) 0.0034(5)
F11 0.0272(6) 0.0451(7) 0.0470(7) -0.0057(6) 0.0114(5) 0.0033(5)
F12 0.0311(6) 0.0478(7) 0.0498(7) -0.0081(6) 0.0003(5) -0.0103(5)
F13 0.0487(7) 0.0399(7) 0.0493(7) -0.0240(6) 0.0110(6) -0.0102(6)
F14 0.0368(6) 0.0278(6) 0.0461(7) -0.0114(5) 0.0150(5) 0.0031(5)
F15 0.0387(6) 0.0413(6) 0.0224(5) 0.0072(5) 0.0067(4) 0.0017(5)
F16 0.0667(9) 0.0467(7) 0.0320(6) 0.0009(5) 0.0311(6) -0.0027(6)
F17 0.0545(8) 0.0659(9) 0.0721(10) 0.0007(8) 0.0427(7) 0.0179(7)
F18 0.0344(7) 0.0619(9) 0.0613(9) 0.0109(7) 0.0098(6) 0.0207(6)
F19 0.0366(6) 0.0504(7) 0.0248(5) 0.0077(5) 0.0039(5) 0.0090(5)
S3 0.0286(2) 0.0224(2) 0.0345(2) -0.00373(18) 0.01053(18) 0.00002(17)
S4 0.0260(2) 0.0221(2) 0.0302(2) 0.00311(17) 0.00921(17) 0.00118(17)
C26 0.0232(8) 0.0223(8) 0.0191(8) 0.0004(6) 0.0028(6) 0.0014(7)
C27 0.0236(9) 0.0326(9) 0.0183(8) 0.0031(7) 0.0042(6) 0.0010(7)
C28 0.0241(9) 0.0312(9) 0.0197(8) -0.0012(7) 0.0041(7) 0.0011(7)
C29 0.0331(10) 0.0372(10) 0.0238(9) -0.0031(8) 0.0073(7) 0.0074(8)
C30 0.0265(10) 0.0549(13) 0.0228(9) -0.0011(9) 0.0077(7) 0.0098(9)
C31 0.0237(9) 0.0523(13) 0.0241(9) 0.0050(8) 0.0059(7) -0.0045(8)
C32 0.0298(10) 0.0357(10) 0.0267(9) 0.0052(8) 0.0060(7) -0.0023(8)
C33 0.0205(8) 0.0262(8) 0.0247(8) -0.0029(7) 0.0044(6) 0.0016(7)
C34 0.0265(9) 0.0342(10) 0.0285(9) -0.0029(8) 0.0054(7) -0.0008(8)
C35 0.0316(10) 0.0510(13) 0.0254(9) -0.0058(9) 0.0018(8) 0.0068(9)
C36 0.0274(10) 0.0456(12) 0.0387(11) -0.0205(10) -0.0034(8) 0.0049(9)
C37 0.0304(10) 0.0280(10) 0.0512(13) -0.0122(9) 0.0070(9) -0.0027(8)
C38 0.0284(9) 0.0267(9) 0.0312(9) -0.0035(7) 0.0062(7) 0.0010(7)
C39 0.0307(9) 0.0197(8) 0.0233(8) 0.0002(7) 0.0069(7) 0.0019(7)
C40 0.0334(10) 0.0249(9) 0.0273(9) -0.0018(7) 0.0080(7) 0.0012(7)
C41 0.0515(13) 0.0254(9) 0.0343(10) -0.0022(8) 0.0235(9) -0.0036(9)
C42 0.0708(15) 0.0267(10) 0.0235(9) 0.0028(8) 0.0172(10) 0.0031(10)
C43 0.0497(12) 0.0276(10) 0.0256(9) 0.0017(8) 0.0008(8) 0.0068(9)
C44 0.0362(10) 0.0228(8) 0.0257(9) 0.0005(7) 0.0053(7) 0.0029(7)
C45 0.0220(8) 0.0241(8) 0.0211(8) 0.0019(7) 0.0072(6) -0.0001(6)
C46 0.0225(8) 0.0269(9) 0.0220(8) 0.0018(7) 0.0049(6) 0.0023(7)
C47 0.0311(9) 0.0245(8) 0.0225(8) -0.0019(7) 0.0083(7) -0.0026(7)
C48 0.0343(10) 0.0220(8) 0.0295(9) 0.0033(7) 0.0146(8) 0.0055(7)
C49 0.0210(8) 0.0323(9) 0.0268(9) 0.0070(7) 0.0089(7) 0.0065(7)
C50 0.0182(8) 0.0299(9) 0.0248(8) 0.0000(7) 0.0051(6) -0.0016(7)
B2 0.0217(9) 0.0223(9) 0.0207(9) 0.0010(7) 0.0042(7) -0.0012(7)
F20 0.0482(7) 0.0355(6) 0.0531(8) -0.0068(6) 0.0192(6) 0.0114(5)
F21 0.0357(7) 0.0735(9) 0.0456(7) -0.0023(7) 0.0202(6) 0.0148(6)
F22 0.0310(6) 0.0702(9) 0.0460(7) 0.0116(6) 0.0170(5) -0.0065(6)
F23 0.0457(7) 0.0366(7) 0.0583(8) 0.0075(6) 0.0211(6) -0.0084(5)
F24 0.0448(7) 0.0440(7) 0.0268(6) 0.0069(5) 0.0059(5) -0.0085(5)
F25 0.0613(9) 0.0803(10) 0.0230(6) -0.0031(6) -0.0016(6) 0.0003(7)
F26 0.0434(7) 0.0628(9) 0.0497(8) -0.0316(7) -0.0099(6) 0.0007(6)
F27 0.0600(9) 0.0355(7) 0.0727(10) -0.0149(7) 0.0052(7) -0.0189(6)
F28 0.0559(8) 0.0259(6) 0.0391(6) 0.0017(5) 0.0104(5) -0.0077(5)
F29 0.0291(6) 0.0417(6) 0.0386(6) 0.0007(5) 0.0115(5) 0.0002(5)
F30 0.0631(8) 0.0448(7) 0.0500(7) -0.0031(6) 0.0377(7) -0.0098(6)
F31 0.0975(11) 0.0499(8) 0.0296(6) 0.0122(6) 0.0259(7) 0.0034(8)
F32 0.0666(9) 0.0480(7) 0.0281(6) 0.0058(5) -0.0075(6) 0.0126(6)
F33 0.0288(6) 0.0464(7) 0.0313(6) 0.0022(5) -0.0001(5) 0.0040(5)
F34 0.0306(6) 0.0296(5) 0.0292(5) -0.0048(4) -0.0048(4) 0.0041(4)
F35 0.0429(7) 0.0264(6) 0.0355(6) -0.0071(5) 0.0018(5) -0.0024(5)
F36 0.0542(7) 0.0246(6) 0.0398(6) 0.0016(5) 0.0100(5) 0.0131(5)
F37 0.0296(6) 0.0388(6) 0.0417(6) 0.0059(5) 0.0009(5) 0.0122(5)
F38 0.0230(5) 0.0357(6) 0.0394(6) -0.0054(5) -0.0042(4) 0.0014(4)

loop_
_atom_type_symbol
_atom_type_description
_atom_type_scat_dispersion_real
_atom_type_scat_dispersion_imag
_atom_type_scat_source
C C 0.0033 0.0016 'International Tables Vol C Tables 4.2.6.8 and 6.1.1.4'
B B 0.0013 0.0007 'International Tables Vol C Tables 4.2.6.8 and 6.1.1.4'
F F 0.0171 0.0103 'International Tables Vol C Tables 4.2.6.8 and 6.1.1.4'
S S 0.1246 0.1234 'International Tables Vol C Tables 4.2.6.8 and 6.1.1.4'

loop_
_geom_angle_atom_site_label_1
_geom_angle_atom_site_label_2
_geom_angle_atom_site_label_3
_geom_angle
C1 S1 C3 97.82(9)
C1 S2 C2 97.18(8)
B1 C1 S1 123.07(13)
B1 C1 S2 121.02(12)
S1 C1 S2 115.51(10)
C7 C2 C3 120.00(16)
C7 C2 S2 125.33(14)
C3 C2 S2 114.63(13)
C2 C3 C4 119.88(17)
C2 C3 S1 114.85(13)
C4 C3 S1 125.22(14)
F1 C4 C5 120.43(16)
F1 C4 C3 120.02(17)
C5 C4 C3 119.49(17)
F2 C5 C4 120.19(17)
F2 C5 C6 119.15(17)
C4 C5 C6 120.62(16)
F3 C6 C7 120.51(18)
F3 C6 C5 118.90(16)
C7 C6 C5 120.56(17)
F4 C7 C6 120.46(17)
F4 C7 C2 120.12(16)
C6 C7 C2 119.40(17)
C13 C8 C9 112.71(16)
C13 C8 B1 127.44(15)
C9 C8 B1 119.60(15)
F5 C9 C10 115.83(16)
F5 C9 C8 119.17(16)
C10 C9 C8 125.00(17)
F6 C10 C11 120.09(17)
F6 C10 C9 120.73(18)
C11 C10 C9 119.18(17)
F7 C11 C12 120.59(18)
F7 C11 C10 120.36(18)
C12 C11 C10 119.05(17)
F8 C12 C11 120.38(17)
F8 C12 C13 119.67(17)
C11 C12 C13 119.93(17)
F9 C13 C12 114.87(16)
F9 C13 C8 121.11(15)
C12 C13 C8 124.02(17)
C19 C14 C15 113.68(16)
C19 C14 B1 125.92(15)
C15 C14 B1 120.39(15)
F10 C15 C16 116.44(15)
F10 C15 C14 119.32(15)
C16 C15 C14 124.21(16)
F11 C16 C17 119.54(16)
F11 C16 C15 121.46(16)
C17 C16 C15 118.99(17)
F12 C17 C18 120.39(17)
F12 C17 C16 120.08(17)
C18 C17 C16 119.52(17)
F13 C18 C17 119.97(17)
F13 C18 C19 120.50(17)
C17 C18 C19 119.53(17)
F14 C19 C18 115.00(16)
F14 C19 C14 121.25(16)
C18 C19 C14 123.75(17)
C25 C20 C21 113.54(16)
C25 C20 B1 126.96(15)
C21 C20 B1 119.18(15)
F15 C21 C22 116.39(16)
F15 C21 C20 119.01(16)
C22 C21 C20 124.60(17)
F16 C22 C21 121.09(18)
F16 C22 C23 119.74(17)
C21 C22 C23 119.18(17)
F17 C23 C24 120.82(19)
F17 C23 C22 120.35(19)
C24 C23 C22 118.82(18)
F18 C24 C23 120.27(18)
F18 C24 C25 119.93(18)
C23 C24 C25 119.80(18)
F19 C25 C20 120.41(16)
F19 C25 C24 115.63(16)
C20 C25 C24 123.94(17)
C20 B1 C8 103.77(14)
C20 B1 C14 113.93(14)
C8 B1 C14 114.67(14)
C20 B1 C1 113.11(14)
C8 B1 C1 109.42(13)
C14 B1 C1 102.19(13)
C26 S3 C28 97.35(9)
C26 S4 C27 97.47(9)
B2 C26 S4 123.01(12)
B2 C26 S3 121.03(12)
S4 C26 S3 115.62(10)
C32 C27 C28 120.27(17)
C32 C27 S4 124.82(15)
C28 C27 S4 114.89(13)
C29 C28 C27 119.65(17)
C29 C28 S3 125.68(15)
C27 C28 S3 114.65(13)
F20 C29 C30 120.54(17)
F20 C29 C28 120.02(18)
C30 C29 C28 119.44(19)
F21 C30 C29 120.6(2)
F21 C30 C31 118.51(18)
C29 C30 C31 120.86(18)
F22 C31 C32 120.38(19)
F22 C31 C30 119.09(18)
C32 C31 C30 120.52(18)
F23 C32 C31 120.57(17)
F23 C32 C27 120.15(17)
C31 C32 C27 119.26(19)
C38 C33 C34 112.99(16)
C38 C33 B2 126.93(16)
C34 C33 B2 120.05(16)
F24 C34 C35 116.23(17)
F24 C34 C33 118.65(16)
C35 C34 C33 125.11(19)
F25 C35 C36 120.20(18)
F25 C35 C34 120.7(2)
C36 C35 C34 119.07(19)
F26 C36 C37 120.6(2)
F26 C36 C35 120.5(2)
C37 C36 C35 118.93(18)
F27 C37 C36 120.19(18)
F27 C37 C38 119.67(19)
C36 C37 C38 120.14(19)
F28 C38 C37 115.39(17)
F28 C38 C33 121.07(16)
C37 C38 C33 123.53(18)
C40 C39 C44 113.92(16)
C40 C39 B2 118.96(15)
C44 C39 B2 126.76(16)
F29 C40 C41 116.60(17)
F29 C40 C39 119.19(16)
C41 C40 C39 124.21(18)
F30 C41 C42 120.13(18)
F30 C41 C40 120.90(19)
C42 C41 C40 118.97(19)
F31 C42 C41 120.3(2)
F31 C42 C43 119.8(2)
C41 C42 C43 119.90(17)
F32 C43 C42 120.38(18)
F32 C43 C44 120.46(19)
C42 C43 C44 119.15(18)
F33 C44 C43 115.64(16)
F33 C44 C39 120.62(16)
C43 C44 C39 123.71(18)
C50 C45 C46 112.87(15)
C50 C45 B2 127.54(15)
C46 C45 B2 119.51(14)
F34 C46 C47 115.67(15)
F34 C46 C45 119.27(15)
C47 C46 C45 125.06(16)
F35 C47 C48 120.06(16)
F35 C47 C46 121.07(16)
C48 C47 C46 118.87(16)
F36 C48 C49 120.57(16)
F36 C48 C47 120.37(16)
C49 C48 C47 119.07(16)
F37 C49 C48 119.13(16)
F37 C49 C50 120.65(16)
C48 C49 C50 120.19(16)
F38 C50 C49 115.20(15)
F38 C50 C45 120.95(16)
C49 C50 C45 123.84(16)
C39 B2 C45 104.42(13)
C39 B2 C33 114.14(14)
C45 B2 C33 115.74(14)
C39 B2 C26 112.22(14)
C45 B2 C26 108.35(13)
C33 B2 C26 102.07(13)

loop_
_geom_bond_atom_site_label_1
_geom_bond_atom_site_label_2
_geom_bond_distance
S1 C1 1.6690(17)
S1 C3 1.7277(18)
S2 C1 1.6914(18)
S2 C2 1.7348(17)
C1 B1 1.660(2)
C2 C7 1.390(3)
C2 C3 1.393(2)
C3 C4 1.394(2)
C4 F1 1.338(2)
C4 C5 1.366(3)
C5 F2 1.327(2)
C5 C6 1.388(3)
C6 F3 1.327(2)
C6 C7 1.372(3)
C7 F4 1.332(2)
C8 C13 1.391(2)
C8 C9 1.394(2)
C8 B1 1.652(3)
C9 F5 1.356(2)
C9 C10 1.374(3)
C10 F6 1.335(2)
C10 C11 1.372(3)
C11 F7 1.339(2)
C11 C12 1.368(3)
C12 F8 1.346(2)
C12 C13 1.383(3)
C13 F9 1.351(2)
C14 C19 1.386(2)
C14 C15 1.389(2)
C14 B1 1.654(3)
C15 F10 1.352(2)
C15 C16 1.378(3)
C16 F11 1.341(2)
C16 C17 1.375(3)
C17 F12 1.346(2)
C17 C18 1.368(3)
C18 F13 1.337(2)
C18 C19 1.381(3)
C19 F14 1.348(2)
C20 C25 1.380(2)
C20 C21 1.384(2)
C20 B1 1.639(3)
C21 F15 1.356(2)
C21 C22 1.375(3)
C22 F16 1.338(2)
C22 C23 1.377(3)
C23 F17 1.338(2)
C23 C24 1.369(3)
C24 F18 1.346(2)
C24 C25 1.382(3)
C25 F19 1.358(2)
S3 C26 1.6826(17)
S3 C28 1.7283(19)
S4 C26 1.6745(18)
S4 C27 1.7264(18)
C26 B2 1.657(3)
C27 C32 1.387(3)
C27 C28 1.393(2)
C28 C29 1.390(3)
C29 F20 1.334(2)
C29 C30 1.362(3)
C30 F21 1.336(2)
C30 C31 1.388(3)
C31 F22 1.340(2)
C31 C32 1.367(3)
C32 F23 1.336(2)
C33 C38 1.387(3)
C33 C34 1.391(3)
C33 B2 1.656(3)
C34 F24 1.355(2)
C34 C35 1.373(3)
C35 F25 1.341(2)
C35 C36 1.370(3)
C36 F26 1.337(2)
C36 C37 1.369(3)
C37 F27 1.344(2)
C37 C38 1.386(3)
C38 F28 1.346(2)
C39 C40 1.386(3)
C39 C44 1.389(2)
C39 B2 1.641(3)
C40 F29 1.351(2)
C40 C41 1.380(3)
C41 F30 1.342(2)
C41 C42 1.368(3)
C42 F31 1.352(2)
C42 C43 1.373(3)
C43 F32 1.343(2)
C43 C44 1.383(3)
C44 F33 1.347(2)
C45 C50 1.388(2)
C45 C46 1.392(2)
C45 B2 1.652(3)
C46 F34 1.3487(19)
C46 C47 1.382(2)
C47 F35 1.333(2)
C47 C48 1.370(3)
C48 F36 1.339(2)
C48 C49 1.370(3)
C49 F37 1.345(2)
C49 C50 1.382(3)
C50 F38 1.3506(19)

loop_
_geom_torsion_atom_site_label_1
_geom_torsion_atom_site_label_2
_geom_torsion_atom_site_label_3
_geom_torsion_atom_site_label_4
_geom_torsion
C3 S1 C1 B1 173.46(14)
C3 S1 C1 S2 0.73(12)
C2 S2 C1 B1 -174.03(13)
C2 S2 C1 S1 -1.13(12)
C1 S2 C2 C7 178.99(16)
C1 S2 C2 C3 1.21(15)
C7 C2 C3 C4 -1.3(3)
S2 C2 C3 C4 176.65(13)
C7 C2 C3 S1 -178.81(14)
S2 C2 C3 S1 -0.90(18)
C1 S1 C3 C2 0.12(15)
C1 S1 C3 C4 -177.28(16)
C2 C3 C4 F1 -177.27(15)
S1 C3 C4 F1 0.0(2)
C2 C3 C4 C5 -0.3(3)
S1 C3 C4 C5 177.02(14)
F1 C4 C5 F2 1.6(3)
C3 C4 C5 F2 -175.39(16)
F1 C4 C5 C6 179.30(16)
C3 C4 C5 C6 2.3(3)
F2 C5 C6 F3 -2.8(3)
C4 C5 C6 F3 179.53(16)
F2 C5 C6 C7 174.85(16)
C4 C5 C6 C7 -2.8(3)
F3 C6 C7 F4 0.7(3)
C5 C6 C7 F4 -176.88(16)
F3 C6 C7 C2 178.88(16)
C5 C6 C7 C2 1.3(3)
C3 C2 C7 F4 178.92(16)
S2 C2 C7 F4 1.2(3)
C3 C2 C7 C6 0.7(3)
S2 C2 C7 C6 -176.94(14)
C13 C8 C9 F5 -176.71(15)
B1 C8 C9 F5 -2.0(2)
C13 C8 C9 C10 2.5(3)
B1 C8 C9 C10 177.22(17)
F5 C9 C10 F6 -1.2(3)
C8 C9 C10 F6 179.54(17)
F5 C9 C10 C11 179.56(17)
C8 C9 C10 C11 0.3(3)
F6 C10 C11 F7 -2.4(3)
C9 C10 C11 F7 176.87(17)
F6 C10 C11 C12 178.09(17)
C9 C10 C11 C12 -2.7(3)
F7 C11 C12 F8 1.1(3)
C10 C11 C12 F8 -179.36(17)
F7 C11 C12 C13 -177.52(17)
C10 C11 C12 C13 2.0(3)
F8 C12 C13 F9 3.0(2)
C11 C12 C13 F9 -178.31(17)
F8 C12 C13 C8 -177.53(17)
C11 C12 C13 C8 1.1(3)
C9 C8 C13 F9 176.17(15)
B1 C8 C13 F9 2.0(3)
C9 C8 C13 C12 -3.2(3)
B1 C8 C13 C12 -177.40(17)
C19 C14 C15 F10 176.23(15)
B1 C14 C15 F10 -2.7(2)
C19 C14 C15 C16 -5.6(3)
B1 C14 C15 C16 175.41(16)
F10 C15 C16 F11 0.5(3)
C14 C15 C16 F11 -177.70(16)
F10 C15 C16 C17 179.71(16)
C14 C15 C16 C17 1.5(3)
F11 C16 C17 F12 0.8(3)
C15 C16 C17 F12 -178.46(16)
F11 C16 C17 C18 -178.19(17)
C15 C16 C17 C18 2.6(3)
F12 C17 C18 F13 -1.0(3)
C16 C17 C18 F13 177.95(17)
F12 C17 C18 C19 178.95(17)
C16 C17 C18 C19 -2.1(3)
F13 C18 C19 F14 -2.3(3)
C17 C18 C19 F14 177.74(17)
F13 C18 C19 C14 177.41(17)
C17 C18 C19 C14 -2.5(3)
C15 C14 C19 F14 -174.18(15)
B1 C14 C19 F14 4.7(3)
C15 C14 C19 C18 6.1(3)
B1 C14 C19 C18 -174.97(17)
C25 C20 C21 F15 -177.48(15)
B1 C20 C21 F15 -3.6(2)
C25 C20 C21 C22 3.5(3)
B1 C20 C21 C22 177.44(17)
F15 C21 C22 F16 -2.7(3)
C20 C21 C22 F16 176.25(17)
F15 C21 C22 C23 177.74(17)
C20 C21 C22 C23 -3.3(3)
F16 C22 C23 F17 0.9(3)
C21 C22 C23 F17 -179.56(18)
F16 C22 C23 C24 -179.45(18)
C21 C22 C23 C24 0.1(3)
F17 C23 C24 F18 1.7(3)
C22 C23 C24 F18 -177.92(19)
F17 C23 C24 C25 -177.97(19)
C22 C23 C24 C25 2.4(3)
C21 C20 C25 F19 177.62(16)
B1 C20 C25 F19 4.3(3)
C21 C20 C25 C24 -0.9(3)
B1 C20 C25 C24 -174.19(18)
F18 C24 C25 F19 -0.3(3)
C23 C24 C25 F19 179.42(18)
F18 C24 C25 C20 178.29(18)
C23 C24 C25 C20 -2.0(3)
C25 C20 B1 C8 102.59(19)
C21 C20 B1 C8 -70.40(19)
C25 C20 B1 C14 -132.03(18)
C21 C20 B1 C14 55.0(2)
C25 C20 B1 C1 -15.9(2)
C21 C20 B1 C1 171.13(15)
C13 C8 B1 C20 112.78(19)
C9 C8 B1 C20 -61.05(19)
C13 C8 B1 C14 -12.1(2)
C9 C8 B1 C14 174.05(15)
C13 C8 B1 C1 -126.23(18)
C9 C8 B1 C1 59.9(2)
C19 C14 B1 C20 10.0(2)
C15 C14 B1 C20 -171.13(15)
C19 C14 B1 C8 129.40(18)
C15 C14 B1 C8 -51.8(2)
C19 C14 B1 C1 -112.34(18)
C15 C14 B1 C1 66.51(19)
S1 C1 B1 C20 120.26(15)
S2 C1 B1 C20 -67.39(18)
S1 C1 B1 C8 5.1(2)
S2 C1 B1 C8 177.47(12)
S1 C1 B1 C14 -116.82(14)
S2 C1 B1 C14 55.53(17)
C27 S4 C26 B2 174.52(13)
C27 S4 C26 S3 1.10(11)
C28 S3 C26 B2 -174.89(13)
C28 S3 C26 S4 -1.33(11)
C26 S4 C27 C32 178.05(15)
C26 S4 C27 C28 -0.34(14)
C32 C27 C28 C29 0.0(3)
S4 C27 C28 C29 178.50(13)
C32 C27 C28 S3 -178.97(14)
S4 C27 C28 S3 -0.51(17)
C26 S3 C28 C29 -177.85(16)
C26 S3 C28 C27 1.09(14)
C27 C28 C29 F20 -179.77(15)
S3 C28 C29 F20 -0.9(3)
C27 C28 C29 C30 -0.3(3)
S3 C28 C29 C30 178.55(14)
F20 C29 C30 F21 0.7(3)
C28 C29 C30 F21 -178.70(16)
F20 C29 C30 C31 179.80(16)
C28 C29 C30 C31 0.4(3)
F21 C30 C31 F22 0.2(3)
C29 C30 C31 F22 -178.89(17)
F21 C30 C31 C32 178.99(17)
C29 C30 C31 C32 -0.1(3)
F22 C31 C32 F23 0.5(3)
C30 C31 C32 F23 -178.26(16)
F22 C31 C32 C27 178.57(16)
C30 C31 C32 C27 -0.2(3)
C28 C27 C32 F23 178.30(16)
S4 C27 C32 F23 0.0(3)
C28 C27 C32 C31 0.2(3)
S4 C27 C32 C31 -178.06(14)
C38 C33 C34 F24 176.28(16)
B2 C33 C34 F24 -1.9(3)
C38 C33 C34 C35 -4.2(3)
B2 C33 C34 C35 177.62(18)
F24 C34 C35 F25 1.2(3)
C33 C34 C35 F25 -178.32(18)
F24 C34 C35 C36 -179.96(17)
C33 C34 C35 C36 0.5(3)
F25 C35 C36 F26 1.9(3)
C34 C35 C36 F26 -176.91(18)
F25 C35 C36 C37 -178.18(18)
C34 C35 C36 C37 3.0(3)
F26 C36 C37 F27 -2.6(3)
C35 C36 C37 F27 177.49(18)
F26 C36 C37 C38 177.45(18)
C35 C36 C37 C38 -2.5(3)
F27 C37 C38 F28 -2.1(3)
C36 C37 C38 F28 177.92(17)
F27 C37 C38 C33 178.40(17)
C36 C37 C38 C33 -1.6(3)
C34 C33 C38 F28 -174.82(16)
B2 C33 C38 F28 3.2(3)
C34 C33 C38 C37 4.7(3)
B2 C33 C38 C37 -177.24(17)
C44 C39 C40 F29 -176.84(15)
B2 C39 C40 F29 -3.3(2)
C44 C39 C40 C41 3.6(3)
B2 C39 C40 C41 177.13(17)
F29 C40 C41 F30 -3.1(3)
C39 C40 C41 F30 176.51(16)
F29 C40 C41 C42 176.51(17)
C39 C40 C41 C42 -3.9(3)
F30 C41 C42 F31 1.3(3)
C40 C41 C42 F31 -178.26(17)
F30 C41 C42 C43 -179.59(17)
C40 C41 C42 C43 0.8(3)
F31 C42 C43 F32 2.1(3)
C41 C42 C43 F32 -176.97(18)
F31 C42 C43 C44 -178.77(17)
C41 C42 C43 C44 2.1(3)
F32 C43 C44 F33 -1.3(3)
C42 C43 C44 F33 179.65(16)
F32 C43 C44 C39 176.71(17)
C42 C43 C44 C39 -2.4(3)
C40 C39 C44 F33 177.47(15)
B2 C39 C44 F33 4.6(3)
C40 C39 C44 C43 -0.4(3)
B2 C39 C44 C43 -173.32(17)
C50 C45 C46 F34 -177.30(15)
B2 C45 C46 F34 -0.4(2)
C50 C45 C46 C47 3.1(3)
B2 C45 C46 C47 -179.95(16)
F34 C46 C47 F35 0.0(2)
C45 C46 C47 F35 179.59(16)
F34 C46 C47 C48 179.61(15)
C45 C46 C47 C48 -0.8(3)
F35 C47 C48 F36 -2.2(3)
C46 C47 C48 F36 178.20(16)
F35 C47 C48 C49 178.27(16)
C46 C47 C48 C49 -1.3(3)
F36 C48 C49 F37 -0.5(3)
C47 C48 C49 F37 179.10(16)
F36 C48 C49 C50 -178.65(16)
C47 C48 C49 C50 0.9(3)
F37 C49 C50 F38 2.4(2)
C48 C49 C50 F38 -179.46(16)
F37 C49 C50 C45 -176.41(16)
C48 C49 C50 C45 1.8(3)
C46 C45 C50 F38 177.72(15)
B2 C45 C50 F38 1.1(3)
C46 C45 C50 C49 -3.6(2)
B2 C45 C50 C49 179.81(16)
C40 C39 B2 C45 -68.68(19)
C44 C39 B2 C45 103.92(19)
C40 C39 B2 C33 58.7(2)
C44 C39 B2 C33 -128.74(18)
C40 C39 B2 C26 174.18(15)
C44 C39 B2 C26 -13.2(2)
C50 C45 B2 C39 118.26(18)
C46 C45 B2 C39 -58.17(19)
C50 C45 B2 C33 -8.1(2)
C46 C45 B2 C33 175.48(15)
C50 C45 B2 C26 -121.96(18)
C46 C45 B2 C26 61.61(19)
C38 C33 B2 C39 5.4(3)
C34 C33 B2 C39 -176.61(16)
C38 C33 B2 C45 126.71(18)
C34 C33 B2 C45 -55.3(2)
C38 C33 B2 C26 -115.86(18)
C34 C33 B2 C26 62.08(19)
S4 C26 B2 C39 114.93(15)
S3 C26 B2 C39 -72.00(17)
S4 C26 B2 C45 0.16(19)
S3 C26 B2 C45 173.24(11)
S4 C26 B2 C33 -122.44(13)
S3 C26 B2 C33 50.63(16)
